data_4303703
loop_
_publ_author_name
'Arnau Arbuse'
'Marc Font'
'Ma Angeles Mart\'inez'
'Xavier Fontrodona'
'Ma Jos\'e Prieto'
'Virtudes Moreno'
'Xavier Sala'
'Antoni Llobet'

_publ_contact_author_address
;Institute of Chemical Research of Catalonia (ICIQ)
Av. Pa\"isos Catalans 16, E-43007 Tarragona, Spain
Departament de Qu\'imica
Universitat Aut\`onoma de Barcelona
Ceranyola del Vall\`es
E-0194, Barcelona, Spain.
;
_publ_contact_author_email allobet@iciq.es
_publ_contact_author_fax 34977920231
_publ_contact_author_name 'Dr Antoni Llobet'
_publ_contact_author_phone 34977920202
_publ_section_title
;
DNA-Cleavage Induced by New Macrocyclic Schiff base Dinuclear Cu(I)
Complexes Containing Pyridyl Pendant Arms
;
_journal_name_full 'Inorganic Chemistry'
_journal_page_first 11098
_journal_page_last 11107
_journal_paper_doi 10.1021/ic901488j
_journal_volume 48
_journal_year 2009
_chemical_formula_moiety 'C40 H48 Cu2 N8, C F3 O3 S, C4 H10 O, C F3 O3 S'
_chemical_formula_sum 'C46 H58 Cu2 F6 N8 O7 S2'
_chemical_formula_weight 1140.20
_chemical_name_systematic
; 
 ? 
;
_space_group_IT_number 14
_symmetry_cell_setting monoclinic
_symmetry_space_group_name_Hall '-P 2yn'
_symmetry_space_group_name_H-M 'P 1 21/n 1'
_atom_sites_solution_hydrogens geom
_atom_sites_solution_primary direct
_atom_sites_solution_secondary difmap
_audit_creation_method SHELXL-97
_cell_angle_alpha 90.00
_cell_angle_beta 111.172(5)
_cell_angle_gamma 90.00
_cell_formula_units_Z 4
_cell_length_a 19.833(6)
_cell_length_b 12.470(4)
_cell_length_c 21.921(6)
_cell_measurement_temperature 100(2)
_cell_volume 5056(3)
_computing_cell_refinement 'Bruker SMART'
_computing_data_collection 'Bruker SMART'
_computing_data_reduction 'Bruker Shelxtl'
_computing_structure_refinement 'SHELXL-97 (Sheldrick, 1997)'
_computing_structure_solution 'SHELXS-97 (Sheldrick, 1990)'
_diffrn_ambient_temperature 100(2)
_diffrn_measured_fraction_theta_full 0.995
_diffrn_measured_fraction_theta_max 0.995
_diffrn_measurement_device_type 'CCD area detector'
_diffrn_measurement_method 'phi and omega scans'
_diffrn_radiation_monochromator graphite
_diffrn_radiation_source 'fine-focus sealed tube'
_diffrn_radiation_type MoK\a
_diffrn_radiation_wavelength 0.71073
_diffrn_reflns_av_R_equivalents 0.0443
_diffrn_reflns_av_sigmaI/netI 0.0360
_diffrn_reflns_limit_h_max 26
_diffrn_reflns_limit_h_min -26
_diffrn_reflns_limit_k_max 16
_diffrn_reflns_limit_k_min -16
_diffrn_reflns_limit_l_max 29
_diffrn_reflns_limit_l_min -28
_diffrn_reflns_number 77760
_diffrn_reflns_theta_full 28.25
_diffrn_reflns_theta_max 28.25
_diffrn_reflns_theta_min 2.38
_exptl_absorpt_coefficient_mu 1.003
_exptl_absorpt_correction_type none
_exptl_crystal_colour orange
_exptl_crystal_density_diffrn 1.498
_exptl_crystal_density_method 'not measured'
_exptl_crystal_description prism
_exptl_crystal_F_000 2360
_exptl_crystal_size_max 0.5
_exptl_crystal_size_mid 0.5
_exptl_crystal_size_min 0.3
_refine_diff_density_max 2.839
_refine_diff_density_min -1.195
_refine_diff_density_rms 0.137
_refine_ls_extinction_method none
_refine_ls_goodness_of_fit_ref 1.062
_refine_ls_hydrogen_treatment constr
_refine_ls_matrix_type full
_refine_ls_number_parameters 715
_refine_ls_number_reflns 12442
_refine_ls_number_restraints 63
_refine_ls_restrained_S_all 1.095
_refine_ls_R_factor_all 0.0856
_refine_ls_R_factor_gt 0.0797
_refine_ls_shift/su_max 0.001
_refine_ls_shift/su_mean 0.000
_refine_ls_structure_factor_coef Fsqd
_refine_ls_weighting_details 'calc w=1/[\s^2^(Fo^2^)+(0.1220P)^2^+7.6074P] where P=(Fo^2^+2Fc^2^)/3'
_refine_ls_weighting_scheme calc
_refine_ls_wR_factor_gt 0.1962
_refine_ls_wR_factor_ref 0.2612
_reflns_number_gt 9297
_reflns_number_total 12442
_reflns_threshold_expression >2sigma(I)
_cod_data_source_file ic901488j_si_002_3.cif
_cod_data_source_block aafp279g
_cod_depositor_comments
;
The following automatic conversions were performed:
'_symmetry_cell_setting' value 'Monoclinic' changed to 'monoclinic'
according to '/home/saulius/struct/CIF-dictionaries/cif_core.dic'
dictionary named 'cif_core.dic' version 2.4.1 from 2010-06-29.

Automatic conversion script
Id: cif_fix_enum 1527 2010-12-29 10:47:43Z saulius 
;
_cod_original_cell_volume 5055(3)
_cod_database_code 4303703

loop_
_symmetry_equiv_pos_as_xyz
'x, y, z'
'-x+1/2, y+1/2, -z+1/2'
'-x, -y, -z'
'x-1/2, -y-1/2, z-1/2'

loop_
_atom_site_label
_atom_site_type_symbol
_atom_site_fract_x
_atom_site_fract_y
_atom_site_fract_z
_atom_site_U_iso_or_equiv
_atom_site_adp_type
_atom_site_occupancy
_atom_site_symmetry_multiplicity
_atom_site_calc_flag
_atom_site_refinement_flags
_atom_site_disorder_assembly
_atom_site_disorder_group
Cu1 Cu -0.13913(3) 0.04070(4) 0.74235(3) 0.02808(16) Uani 1 1 d . . .
N1 N -0.1868(2) 0.0817(3) 0.65044(19) 0.0317(8) Uani 1 1 d . . .
C1 C -0.1868(2) 0.1667(4) 0.6176(2) 0.0326(9) Uani 1 1 d . . .
H1A H -0.2159 0.1658 0.5735 0.039 Uiso 1 1 calc R . .
Cu2 Cu 0.10509(3) 0.46850(4) 0.71639(3) 0.03077(17) Uani 1 1 d . . .
N2 N -0.2272(2) -0.0517(3) 0.7564(2) 0.0377(9) Uani 1 1 d . . .
C2 C -0.2345(3) -0.0052(4) 0.6119(3) 0.0403(10) Uani 1 1 d . . .
H2A H -0.2065 -0.0704 0.6162 0.048 Uiso 1 1 calc R . .
H2B H -0.2535 0.0147 0.5660 0.048 Uiso 1 1 calc R . .
N3 N -0.1476(2) 0.1217(3) 0.8219(2) 0.0334(8) Uani 1 1 d . . .
C3 C -0.2979(3) -0.0265(4) 0.6352(3) 0.0477(13) Uani 1 1 d . . .
H3A H -0.3150 0.0417 0.6452 0.057 Uiso 1 1 calc R . .
H3B H -0.3371 -0.0589 0.5996 0.057 Uiso 1 1 calc R . .
N4 N -0.0530(2) -0.0507(3) 0.78716(18) 0.0290(7) Uani 1 1 d . . .
C4 C -0.2796(3) -0.0985(4) 0.6949(3) 0.0465(12) Uani 1 1 d . . .
H4A H -0.3239 -0.1157 0.7018 0.056 Uiso 1 1 calc R . .
H4B H -0.2597 -0.1651 0.6858 0.056 Uiso 1 1 calc R . .
N5 N 0.0668(2) 0.3871(3) 0.63207(19) 0.0325(8) Uani 1 1 d . . .
C5 C -0.2636(3) 0.0325(4) 0.7812(3) 0.0457(12) Uani 1 1 d . . .
H5A H -0.2961 -0.0007 0.7998 0.055 Uiso 1 1 calc R . .
H5B H -0.2920 0.0782 0.7453 0.055 Uiso 1 1 calc R . .
C6 C -0.2077(3) 0.0999(4) 0.8332(3) 0.0416(11) Uani 1 1 d . . .
N6 N 0.1743(2) 0.5836(3) 0.6884(2) 0.0396(9) Uani 1 1 d . . .
N7 N 0.1990(2) 0.4399(3) 0.7923(2) 0.0355(8) Uani 1 1 d . . .
C7 C -0.0955(3) 0.1803(4) 0.8667(2) 0.0411(11) Uani 1 1 d . . .
H7A H -0.0531 0.1953 0.8594 0.049 Uiso 1 1 calc R . .
N8 N 0.0340(2) 0.5737(3) 0.7272(2) 0.0339(8) Uani 1 1 d . . .
C8 C -0.1033(4) 0.2185(5) 0.9229(3) 0.0585(16) Uani 1 1 d . . .
H8A H -0.0666 0.2580 0.9532 0.070 Uiso 1 1 calc R . .
C9 C -0.1661(5) 0.1970(5) 0.9331(4) 0.074(2) Uani 1 1 d . . .
H9A H -0.1730 0.2233 0.9702 0.089 Uiso 1 1 calc R . .
C10 C -0.2183(4) 0.1371(5) 0.8888(3) 0.0593(17) Uani 1 1 d . . .
H10A H -0.2608 0.1211 0.8957 0.071 Uiso 1 1 calc R . .
C11 C -0.1993(3) -0.1372(4) 0.8067(3) 0.0427(11) Uani 1 1 d . . .
H11A H -0.2372 -0.1896 0.8009 0.051 Uiso 1 1 calc R . .
H11B H -0.1875 -0.1056 0.8497 0.051 Uiso 1 1 calc R . .
C12 C -0.1323(3) -0.1951(4) 0.8041(3) 0.0422(11) Uani 1 1 d . . .
H12A H -0.1399 -0.2111 0.7588 0.051 Uiso 1 1 calc R . .
H12B H -0.1273 -0.2628 0.8271 0.051 Uiso 1 1 calc R . .
C13 C -0.0613(3) -0.1323(4) 0.8336(3) 0.0374(10) Uani 1 1 d . . .
H13A H -0.0604 -0.0968 0.8733 0.045 Uiso 1 1 calc R . .
H13B H -0.0210 -0.1819 0.8453 0.045 Uiso 1 1 calc R . .
C14 C 0.0109(2) -0.0322(3) 0.7892(2) 0.0303(9) Uani 1 1 d . . .
H14A H 0.0494 -0.0698 0.8188 0.036 Uiso 1 1 calc R . .
C15 C 0.0254(2) 0.0475(3) 0.7456(2) 0.0273(8) Uani 1 1 d . . .
C16 C -0.0112(2) 0.0387(3) 0.6781(2) 0.0299(9) Uani 1 1 d . . .
H16A H -0.0418 -0.0191 0.6610 0.036 Uiso 1 1 calc R . .
C17 C -0.0016(2) 0.1172(3) 0.6368(2) 0.0303(9) Uani 1 1 d . . .
H17A H -0.0249 0.1107 0.5917 0.036 Uiso 1 1 calc R . .
C18 C 0.0431(2) 0.2064(3) 0.6625(2) 0.0296(9) Uani 1 1 d . . .
C19 C 0.0812(2) 0.2109(3) 0.7297(2) 0.0305(9) Uani 1 1 d . . .
H19A H 0.1124 0.2681 0.7470 0.037 Uiso 1 1 calc R . .
C20 C 0.0736(2) 0.1322(3) 0.7710(2) 0.0295(8) Uani 1 1 d . . .
H20A H 0.1004 0.1356 0.8156 0.035 Uiso 1 1 calc R . .
C21 C 0.0434(2) 0.2917(3) 0.6168(2) 0.0319(9) Uani 1 1 d . . .
H21A H 0.0248 0.2748 0.5725 0.038 Uiso 1 1 calc R . .
C22 C 0.0566(3) 0.4593(4) 0.5756(3) 0.0411(11) Uani 1 1 d . . .
H22A H 0.0253 0.5182 0.5771 0.049 Uiso 1 1 calc R . .
H22B H 0.0329 0.4200 0.5354 0.049 Uiso 1 1 calc R . .
C23 C 0.1282(3) 0.5047(4) 0.5752(3) 0.0502(14) Uani 1 1 d . . .
H23A H 0.1646 0.4489 0.5897 0.060 Uiso 1 1 calc R . .
H23B H 0.1222 0.5225 0.5304 0.060 Uiso 1 1 calc R . .
C24 C 0.1561(3) 0.6038(4) 0.6177(3) 0.0470(13) Uani 1 1 d . . .
H24A H 0.1989 0.6301 0.6109 0.056 Uiso 1 1 calc R . .
H24B H 0.1196 0.6596 0.6038 0.056 Uiso 1 1 calc R . .
C25 C 0.2440(3) 0.5287(4) 0.7152(3) 0.0464(13) Uani 1 1 d . . .
H25A H 0.2823 0.5791 0.7182 0.056 Uiso 1 1 calc R . .
H25B H 0.2456 0.4718 0.6855 0.056 Uiso 1 1 calc R . .
C26 C 0.2573(3) 0.4819(4) 0.7815(3) 0.0442(13) Uani 1 1 d . . .
C27 C 0.2088(3) 0.3938(4) 0.8495(3) 0.0388(10) Uani 1 1 d . . .
H27A H 0.1688 0.3664 0.8568 0.047 Uiso 1 1 calc R . .
C28 C 0.2760(3) 0.3848(4) 0.8987(3) 0.0455(12) Uani 1 1 d . . .
H28A H 0.2817 0.3511 0.9381 0.055 Uiso 1 1 calc R . .
C29 C 0.3361(3) 0.4291(5) 0.8866(3) 0.0508(14) Uani 1 1 d . . .
H29A H 0.3822 0.4245 0.9185 0.061 Uiso 1 1 calc R . .
C30 C 0.3263(3) 0.4777(4) 0.8291(3) 0.0461(13) Uani 1 1 d . . .
H30A H 0.3653 0.5080 0.8213 0.055 Uiso 1 1 calc R . .
C31 C 0.1779(3) 0.6868(4) 0.7242(3) 0.0433(12) Uani 1 1 d . . .
H31A H 0.2064 0.7379 0.7104 0.052 Uiso 1 1 calc R . .
H31B H 0.2026 0.6742 0.7707 0.052 Uiso 1 1 calc R . .
C32 C 0.1036(3) 0.7359(4) 0.7132(3) 0.0432(12) Uani 1 1 d . . .
H32A H 0.0749 0.7328 0.6668 0.052 Uiso 1 1 calc R . .
H32B H 0.1102 0.8110 0.7255 0.052 Uiso 1 1 calc R . .
C33 C 0.0604(3) 0.6824(4) 0.7507(3) 0.0434(12) Uani 1 1 d . . .
H33A H 0.0908 0.6781 0.7966 0.052 Uiso 1 1 calc R . .
H33B H 0.0193 0.7274 0.7472 0.052 Uiso 1 1 calc R . .
C34 C -0.0343(3) 0.5629(4) 0.7038(3) 0.0376(10) Uani 1 1 d . . .
H34A H -0.0628 0.6234 0.7007 0.045 Uiso 1 1 calc R . .
C35 C -0.0709(2) 0.4586(3) 0.6811(3) 0.0341(10) Uani 1 1 d . . .
C36 C -0.1223(3) 0.4483(3) 0.6188(3) 0.0375(10) Uani 1 1 d . . .
H36A H -0.1328 0.5064 0.5903 0.045 Uiso 1 1 calc R . .
C37 C -0.1584(3) 0.3516(4) 0.5986(2) 0.0364(10) Uani 1 1 d . . .
H37A H -0.1911 0.3441 0.5560 0.044 Uiso 1 1 calc R . .
C38 C -0.1456(2) 0.2652(3) 0.6424(2) 0.0307(9) Uani 1 1 d . . .
C39 C -0.0941(2) 0.2761(3) 0.7057(2) 0.0292(8) Uani 1 1 d . . .
H39A H -0.0851 0.2191 0.7350 0.035 Uiso 1 1 calc R . .
C40 C -0.0564(2) 0.3722(3) 0.7250(2) 0.0304(9) Uani 1 1 d . . .
H40A H -0.0217 0.3790 0.7668 0.037 Uiso 1 1 calc R . .
S2 S 0.61994(8) 0.24486(14) 0.46938(8) 0.0559(4) Uani 1 1 d . . .
O4 O 0.5657(2) 0.2162(4) 0.4076(3) 0.0753(15) Uani 1 1 d . . .
F4 F 0.5849(5) 0.4415(5) 0.4341(3) 0.170(3) Uani 1 1 d DU . .
F5 F 0.6589(4) 0.4283(5) 0.5305(2) 0.113(2) Uani 1 1 d . . .
O5 O 0.6914(4) 0.2444(10) 0.4684(4) 0.176(5) Uani 1 1 d . . .
F6 F 0.5425(5) 0.3887(8) 0.5027(5) 0.200(4) Uani 1 1 d DU . .
O6 O 0.6136(6) 0.2048(6) 0.5263(4) 0.146(4) Uani 1 1 d . . .
C42 C 0.6098(8) 0.3873(8) 0.4782(4) 0.134(6) Uani 1 1 d . . .
O1S O 0.1076(4) 0.6770(5) 0.9098(3) 0.101(2) Uani 1 1 d . . .
C1S C 0.0862(6) 0.5708(8) 0.9175(5) 0.096(3) Uani 1 1 d . . .
H1SA H 0.1117 0.5466 0.9619 0.115 Uiso 1 1 calc R . .
H1SB H 0.0983 0.5229 0.8880 0.115 Uiso 1 1 calc R . .
C2S C 0.0092(6) 0.5683(8) 0.9031(6) 0.106(3) Uani 1 1 d . . .
H2SA H -0.0027 0.5068 0.9236 0.159 Uiso 1 1 calc R . .
H2SB H -0.0159 0.5641 0.8566 0.159 Uiso 1 1 calc R . .
H2SC H -0.0052 0.6323 0.9195 0.159 Uiso 1 1 calc R . .
C3S C 0.1899(5) 0.6796(8) 0.9188(4) 0.090(3) Uani 1 1 d . . .
H3SA H 0.2203 0.6648 0.9638 0.107 Uiso 1 1 calc R . .
H3SB H 0.2004 0.6278 0.8905 0.107 Uiso 1 1 calc R . .
C4S C 0.2016(5) 0.7973(8) 0.8991(4) 0.086(2) Uani 1 1 d . . .
H4SA H 0.2517 0.8078 0.9057 0.129 Uiso 1 1 calc R . .
H4SB H 0.1875 0.8471 0.9258 0.129 Uiso 1 1 calc R . .
H4SC H 0.1727 0.8090 0.8539 0.129 Uiso 1 1 calc R . .
F1 F 0.3714(3) 0.6619(3) -0.0495(2) 0.0838(14) Uani 1 1 d . . .
F2 F 0.3612(3) 0.5543(3) 0.0241(2) 0.0938(17) Uani 1 1 d . . .
F3 F 0.4643(4) 0.5868(5) 0.0297(3) 0.115(2) Uani 1 1 d . . .
C41 C 0.4026(6) 0.6304(5) 0.0177(4) 0.083(3) Uani 1 1 d . . .
S1 S 0.40623(9) 0.74482(11) 0.06685(7) 0.0510(4) Uani 1 1 d . . .
O1 O 0.4611(4) 0.8063(5) 0.0588(3) 0.0896(18) Uani 1 1 d . . .
O2 O 0.4174(3) 0.7009(3) 0.1292(2) 0.0671(13) Uani 1 1 d . . .
O3 O 0.3374(4) 0.7974(6) 0.0410(3) 0.104(2) Uani 1 1 d . . .

loop_
_atom_site_aniso_label
_atom_site_aniso_U_11
_atom_site_aniso_U_22
_atom_site_aniso_U_33
_atom_site_aniso_U_23
_atom_site_aniso_U_13
_atom_site_aniso_U_12
Cu1 0.0262(3) 0.0227(3) 0.0398(3) 0.0002(2) 0.0173(2) -0.00382(17)
N1 0.0304(18) 0.0270(18) 0.040(2) -0.0046(15) 0.0157(15) -0.0041(14)
C1 0.033(2) 0.030(2) 0.037(2) -0.0027(18) 0.0151(18) 0.0002(17)
Cu2 0.0343(3) 0.0223(3) 0.0440(3) -0.0065(2) 0.0242(2) -0.00577(19)
N2 0.035(2) 0.0285(19) 0.057(3) -0.0034(17) 0.0256(19) -0.0094(15)
C2 0.043(3) 0.032(2) 0.044(3) -0.006(2) 0.014(2) -0.008(2)
N3 0.0350(19) 0.0245(17) 0.044(2) -0.0016(15) 0.0186(16) 0.0010(14)
C3 0.038(3) 0.036(3) 0.064(3) -0.007(2) 0.012(2) -0.014(2)
N4 0.0346(18) 0.0196(16) 0.0372(19) -0.0013(14) 0.0183(15) -0.0008(13)
C4 0.041(3) 0.035(3) 0.067(3) -0.008(2) 0.024(2) -0.018(2)
N5 0.042(2) 0.0239(17) 0.042(2) -0.0030(15) 0.0284(17) -0.0020(14)
C5 0.037(3) 0.043(3) 0.072(4) -0.002(2) 0.037(3) -0.004(2)
C6 0.053(3) 0.027(2) 0.060(3) 0.002(2) 0.039(3) 0.0030(19)
N6 0.047(2) 0.0261(19) 0.059(3) -0.0066(17) 0.035(2) -0.0075(16)
N7 0.0336(19) 0.0255(17) 0.053(2) -0.0111(17) 0.0228(17) -0.0050(14)
C7 0.049(3) 0.028(2) 0.043(3) -0.0022(19) 0.013(2) 0.0020(19)
N8 0.047(2) 0.0209(17) 0.048(2) -0.0070(15) 0.0335(18) -0.0066(15)
C8 0.093(5) 0.037(3) 0.044(3) -0.007(2) 0.023(3) -0.002(3)
C9 0.134(7) 0.043(3) 0.067(4) -0.014(3) 0.063(5) 0.000(4)
C10 0.087(5) 0.038(3) 0.080(4) -0.002(3) 0.063(4) 0.001(3)
C11 0.052(3) 0.032(2) 0.057(3) 0.000(2) 0.036(2) -0.013(2)
C12 0.054(3) 0.022(2) 0.060(3) 0.004(2) 0.033(2) -0.0059(19)
C13 0.044(3) 0.025(2) 0.049(3) 0.0050(19) 0.025(2) 0.0017(18)
C14 0.032(2) 0.0231(19) 0.039(2) -0.0012(16) 0.0168(18) 0.0028(15)
C15 0.0253(19) 0.0217(18) 0.040(2) -0.0021(16) 0.0178(17) 0.0014(14)
C16 0.030(2) 0.0230(19) 0.044(2) -0.0089(17) 0.0217(18) -0.0037(15)
C17 0.034(2) 0.027(2) 0.036(2) -0.0066(17) 0.0200(17) -0.0034(16)
C18 0.031(2) 0.0226(19) 0.045(2) -0.0076(17) 0.0246(18) -0.0007(15)
C19 0.0275(19) 0.0226(19) 0.046(2) -0.0073(17) 0.0188(17) -0.0023(15)
C20 0.0272(19) 0.026(2) 0.039(2) -0.0035(17) 0.0158(17) 0.0019(15)
C21 0.037(2) 0.027(2) 0.040(2) -0.0068(18) 0.0250(19) 0.0003(17)
C22 0.061(3) 0.029(2) 0.042(3) -0.0023(19) 0.030(2) -0.001(2)
C23 0.076(4) 0.036(3) 0.060(3) -0.009(2) 0.051(3) -0.009(3)
C24 0.064(3) 0.032(2) 0.064(3) -0.005(2) 0.046(3) -0.012(2)
C25 0.042(3) 0.036(3) 0.076(4) -0.011(2) 0.039(3) -0.011(2)
C26 0.037(2) 0.026(2) 0.079(4) -0.018(2) 0.033(3) -0.0064(18)
C27 0.034(2) 0.027(2) 0.056(3) -0.012(2) 0.018(2) -0.0023(17)
C28 0.044(3) 0.040(3) 0.050(3) -0.012(2) 0.015(2) 0.002(2)
C29 0.032(2) 0.049(3) 0.069(4) -0.022(3) 0.014(2) -0.004(2)
C30 0.034(2) 0.037(3) 0.071(4) -0.016(2) 0.023(2) -0.0060(19)
C31 0.053(3) 0.024(2) 0.067(3) -0.009(2) 0.038(3) -0.0127(19)
C32 0.055(3) 0.023(2) 0.065(3) -0.009(2) 0.038(3) -0.0108(19)
C33 0.057(3) 0.025(2) 0.066(3) -0.015(2) 0.043(3) -0.013(2)
C34 0.044(3) 0.0228(19) 0.062(3) -0.001(2) 0.038(2) 0.0003(18)
C35 0.035(2) 0.0209(19) 0.061(3) -0.0014(18) 0.034(2) 0.0021(15)
C36 0.052(3) 0.0207(19) 0.054(3) 0.0052(19) 0.035(2) 0.0041(18)
C37 0.043(2) 0.031(2) 0.042(2) 0.0022(19) 0.023(2) 0.0041(18)
C38 0.031(2) 0.0246(19) 0.043(2) -0.0003(17) 0.0218(18) 0.0026(15)
C39 0.0277(19) 0.0227(18) 0.043(2) 0.0018(17) 0.0201(17) 0.0005(15)
C40 0.0251(19) 0.0231(19) 0.048(3) -0.0026(17) 0.0195(17) -0.0021(15)
S2 0.0521(8) 0.0605(9) 0.0474(8) 0.0038(7) 0.0088(6) 0.0088(6)
O4 0.055(3) 0.054(3) 0.084(3) -0.016(2) -0.015(2) 0.013(2)
F4 0.258(8) 0.070(3) 0.099(4) -0.009(3) -0.035(5) 0.013(4)
F5 0.156(5) 0.089(3) 0.050(2) -0.020(2) -0.013(3) -0.033(3)
O5 0.070(4) 0.314(14) 0.142(7) -0.143(8) 0.034(4) -0.023(6)
F6 0.176(7) 0.179(7) 0.208(7) -0.075(6) 0.025(6) 0.048(6)
O6 0.284(12) 0.090(5) 0.103(5) -0.007(4) 0.116(7) -0.051(6)
C42 0.215(14) 0.068(6) 0.049(4) -0.010(4) -0.037(6) -0.025(7)
O1S 0.115(5) 0.080(4) 0.093(4) -0.011(3) 0.020(4) 0.023(4)
C1S 0.120(8) 0.071(5) 0.102(7) 0.019(5) 0.048(6) 0.017(5)
C2S 0.130(9) 0.074(6) 0.149(9) 0.010(6) 0.093(8) 0.040(6)
C3S 0.105(7) 0.090(6) 0.074(5) -0.011(5) 0.032(5) -0.011(5)
C4S 0.081(5) 0.104(7) 0.074(5) -0.028(5) 0.030(4) -0.018(5)
F1 0.153(4) 0.061(2) 0.064(2) -0.0180(19) 0.071(3) -0.031(3)
F2 0.178(5) 0.047(2) 0.082(3) -0.018(2) 0.078(3) -0.044(3)
F3 0.165(6) 0.090(4) 0.122(4) 0.018(3) 0.090(4) 0.047(4)
C41 0.166(8) 0.032(3) 0.097(6) -0.021(3) 0.102(6) -0.013(4)
S1 0.0628(9) 0.0373(7) 0.0516(8) 0.0100(6) 0.0191(7) -0.0026(6)
O1 0.119(5) 0.082(4) 0.071(3) 0.014(3) 0.039(3) -0.036(3)
O2 0.126(4) 0.0267(18) 0.073(3) 0.0014(19) 0.066(3) -0.002(2)
O3 0.119(5) 0.108(5) 0.071(3) -0.024(3) 0.018(3) 0.052(4)

loop_
_atom_type_symbol
_atom_type_description
_atom_type_scat_dispersion_real
_atom_type_scat_dispersion_imag
_atom_type_scat_source
C C 0.0033 0.0016 'International Tables Vol C Tables 4.2.6.8 and 6.1.1.4'
H H 0.0000 0.0000 'International Tables Vol C Tables 4.2.6.8 and 6.1.1.4'
N N 0.0061 0.0033 'International Tables Vol C Tables 4.2.6.8 and 6.1.1.4'
O O 0.0106 0.0060 'International Tables Vol C Tables 4.2.6.8 and 6.1.1.4'
F F 0.0171 0.0103 'International Tables Vol C Tables 4.2.6.8 and 6.1.1.4'
S S 0.1246 0.1234 'International Tables Vol C Tables 4.2.6.8 and 6.1.1.4'
Cu Cu 0.3201 1.2651 'International Tables Vol C Tables 4.2.6.8 and 6.1.1.4'

loop_
_geom_angle_atom_site_label_1
_geom_angle_atom_site_label_2
_geom_angle_atom_site_label_3
_geom_angle
_geom_angle_site_symmetry_1
_geom_angle_site_symmetry_3
_geom_angle_publ_flag
N1 Cu1 N4 131.71(15) . . ?
N1 Cu1 N3 125.60(16) . . ?
N4 Cu1 N3 100.33(15) . . ?
N1 Cu1 N2 99.70(16) . . ?
N4 Cu1 N2 102.32(15) . . ?
N3 Cu1 N2 80.12(15) . . ?
C1 N1 C2 114.4(4) . . ?
C1 N1 Cu1 134.1(3) . . ?
C2 N1 Cu1 111.4(3) . . ?
N1 C1 C38 126.7(4) . . ?
N1 C1 H1A 116.7 . . ?
C38 C1 H1A 116.7 . . ?
N8 Cu2 N5 113.13(17) . . ?
N8 Cu2 N7 119.68(16) . . ?
N5 Cu2 N7 126.64(16) . . ?
N8 Cu2 N6 98.11(15) . . ?
N5 Cu2 N6 97.97(15) . . ?
N7 Cu2 N6 82.21(17) . . ?
C5 N2 C11 109.7(4) . . ?
C5 N2 C4 109.6(4) . . ?
C11 N2 C4 109.9(4) . . ?
C5 N2 Cu1 101.3(3) . . ?
C11 N2 Cu1 112.1(3) . . ?
C4 N2 Cu1 113.9(3) . . ?
N1 C2 C3 111.5(4) . . ?
N1 C2 H2A 109.3 . . ?
C3 C2 H2A 109.3 . . ?
N1 C2 H2B 109.3 . . ?
C3 C2 H2B 109.3 . . ?
H2A C2 H2B 108.0 . . ?
C6 N3 C7 118.3(4) . . ?
C6 N3 Cu1 114.0(3) . . ?
C7 N3 Cu1 127.0(3) . . ?
C4 C3 C2 114.7(5) . . ?
C4 C3 H3A 108.6 . . ?
C2 C3 H3A 108.6 . . ?
C4 C3 H3B 108.6 . . ?
C2 C3 H3B 108.6 . . ?
H3A C3 H3B 107.6 . . ?
C14 N4 C13 117.0(4) . . ?
C14 N4 Cu1 125.4(3) . . ?
C13 N4 Cu1 116.1(3) . . ?
N2 C4 C3 114.8(4) . . ?
N2 C4 H4A 108.6 . . ?
C3 C4 H4A 108.6 . . ?
N2 C4 H4B 108.6 . . ?
C3 C4 H4B 108.6 . . ?
H4A C4 H4B 107.6 . . ?
C21 N5 C22 114.8(4) . . ?
C21 N5 Cu2 134.1(3) . . ?
C22 N5 Cu2 110.7(3) . . ?
N2 C5 C6 110.2(4) . . ?
N2 C5 H5A 109.6 . . ?
C6 C5 H5A 109.6 . . ?
N2 C5 H5B 109.6 . . ?
C6 C5 H5B 109.6 . . ?
H5A C5 H5B 108.1 . . ?
N3 C6 C10 121.7(5) . . ?
N3 C6 C5 115.6(4) . . ?
C10 C6 C5 122.8(5) . . ?
C25 N6 C24 109.8(4) . . ?
C25 N6 C31 109.4(4) . . ?
C24 N6 C31 110.6(4) . . ?
C25 N6 Cu2 100.1(3) . . ?
C24 N6 Cu2 117.3(3) . . ?
C31 N6 Cu2 109.1(3) . . ?
C27 N7 C26 119.0(5) . . ?
C27 N7 Cu2 128.9(3) . . ?
C26 N7 Cu2 112.0(4) . . ?
N3 C7 C8 122.2(5) . . ?
N3 C7 H7A 118.9 . . ?
C8 C7 H7A 118.9 . . ?
C34 N8 C33 115.5(4) . . ?
C34 N8 Cu2 125.2(3) . . ?
C33 N8 Cu2 117.8(3) . . ?
C9 C8 C7 118.7(6) . . ?
C9 C8 H8A 120.6 . . ?
C7 C8 H8A 120.6 . . ?
C10 C9 C8 119.5(6) . . ?
C10 C9 H9A 120.2 . . ?
C8 C9 H9A 120.2 . . ?
C9 C10 C6 119.6(6) . . ?
C9 C10 H10A 120.2 . . ?
C6 C10 H10A 120.2 . . ?
N2 C11 C12 114.0(4) . . ?
N2 C11 H11A 108.8 . . ?
C12 C11 H11A 108.8 . . ?
N2 C11 H11B 108.8 . . ?
C12 C11 H11B 108.8 . . ?
H11A C11 H11B 107.7 . . ?
C11 C12 C13 114.8(4) . . ?
C11 C12 H12A 108.6 . . ?
C13 C12 H12A 108.6 . . ?
C11 C12 H12B 108.6 . . ?
C13 C12 H12B 108.6 . . ?
H12A C12 H12B 107.5 . . ?
N4 C13 C12 111.8(4) . . ?
N4 C13 H13A 109.3 . . ?
C12 C13 H13A 109.3 . . ?
N4 C13 H13B 109.3 . . ?
C12 C13 H13B 109.3 . . ?
H13A C13 H13B 107.9 . . ?
N4 C14 C15 121.5(4) . . ?
N4 C14 H14A 119.2 . . ?
C15 C14 H14A 119.2 . . ?
C16 C15 C20 120.1(4) . . ?
C16 C15 C14 118.9(4) . . ?
C20 C15 C14 121.0(4) . . ?
C17 C16 C15 119.5(4) . . ?
C17 C16 H16A 120.3 . . ?
C15 C16 H16A 120.3 . . ?
C16 C17 C18 120.6(4) . . ?
C16 C17 H17A 119.7 . . ?
C18 C17 H17A 119.7 . . ?
C19 C18 C17 118.7(4) . . ?
C19 C18 C21 124.1(4) . . ?
C17 C18 C21 117.2(4) . . ?
C20 C19 C18 121.2(4) . . ?
C20 C19 H19A 119.4 . . ?
C18 C19 H19A 119.4 . . ?
C19 C20 C15 119.8(4) . . ?
C19 C20 H20A 120.1 . . ?
C15 C20 H20A 120.1 . . ?
N5 C21 C18 126.0(4) . . ?
N5 C21 H21A 117.0 . . ?
C18 C21 H21A 117.0 . . ?
N5 C22 C23 112.5(5) . . ?
N5 C22 H22A 109.1 . . ?
C23 C22 H22A 109.1 . . ?
N5 C22 H22B 109.1 . . ?
C23 C22 H22B 109.1 . . ?
H22A C22 H22B 107.8 . . ?
C24 C23 C22 115.3(4) . . ?
C24 C23 H23A 108.4 . . ?
C22 C23 H23A 108.4 . . ?
C24 C23 H23B 108.4 . . ?
C22 C23 H23B 108.4 . . ?
H23A C23 H23B 107.5 . . ?
N6 C24 C23 113.5(4) . . ?
N6 C24 H24A 108.9 . . ?
C23 C24 H24A 108.9 . . ?
N6 C24 H24B 108.9 . . ?
C23 C24 H24B 108.9 . . ?
H24A C24 H24B 107.7 . . ?
N6 C25 C26 112.4(4) . . ?
N6 C25 H25A 109.1 . . ?
C26 C25 H25A 109.1 . . ?
N6 C25 H25B 109.1 . . ?
C26 C25 H25B 109.1 . . ?
H25A C25 H25B 107.9 . . ?
N7 C26 C30 121.5(6) . . ?
N7 C26 C25 117.0(5) . . ?
C30 C26 C25 121.5(5) . . ?
N7 C27 C28 122.8(5) . . ?
N7 C27 H27A 118.6 . . ?
C28 C27 H27A 118.6 . . ?
C27 C28 C29 117.4(6) . . ?
C27 C28 H28A 121.3 . . ?
C29 C28 H28A 121.3 . . ?
C30 C29 C28 120.2(5) . . ?
C30 C29 H29A 119.9 . . ?
C28 C29 H29A 119.9 . . ?
C29 C30 C26 119.2(5) . . ?
C29 C30 H30A 120.4 . . ?
C26 C30 H30A 120.4 . . ?
N6 C31 C32 113.6(4) . . ?
N6 C31 H31A 108.9 . . ?
C32 C31 H31A 108.9 . . ?
N6 C31 H31B 108.9 . . ?
C32 C31 H31B 108.9 . . ?
H31A C31 H31B 107.7 . . ?
C31 C32 C33 115.6(5) . . ?
C31 C32 H32A 108.4 . . ?
C33 C32 H32A 108.4 . . ?
C31 C32 H32B 108.4 . . ?
C33 C32 H32B 108.4 . . ?
H32A C32 H32B 107.5 . . ?
N8 C33 C32 114.0(4) . . ?
N8 C33 H33A 108.8 . . ?
C32 C33 H33A 108.7 . . ?
N8 C33 H33B 108.7 . . ?
C32 C33 H33B 108.7 . . ?
H33A C33 H33B 107.6 . . ?
N8 C34 C35 123.4(4) . . ?
N8 C34 H34A 118.3 . . ?
C35 C34 H34A 118.3 . . ?
C36 C35 C40 120.1(4) . . ?
C36 C35 C34 120.5(4) . . ?
C40 C35 C34 119.3(5) . . ?
C35 C36 C37 120.4(4) . . ?
C35 C36 H36A 119.8 . . ?
C37 C36 H36A 119.8 . . ?
C36 C37 C38 120.2(5) . . ?
C36 C37 H37A 119.9 . . ?
C38 C37 H37A 119.9 . . ?
C39 C38 C37 119.4(4) . . ?
C39 C38 C1 123.9(4) . . ?
C37 C38 C1 116.7(4) . . ?
C40 C39 C38 120.2(4) . . ?
C40 C39 H39A 119.9 . . ?
C38 C39 H39A 119.9 . . ?
C39 C40 C35 119.8(4) . . ?
C39 C40 H40A 120.1 . . ?
C35 C40 H40A 120.1 . . ?
O6 S2 O5 115.1(7) . . ?
O6 S2 O4 118.4(5) . . ?
O5 S2 O4 113.3(4) . . ?
O6 S2 C42 102.0(6) . . ?
O5 S2 C42 98.9(7) . . ?
O4 S2 C42 105.7(3) . . ?
F4 C42 F5 118.1(9) . . ?
F4 C42 F6 96.8(11) . . ?
F5 C42 F6 98.5(10) . . ?
F4 C42 S2 121.6(7) . . ?
F5 C42 S2 113.7(8) . . ?
F6 C42 S2 100.6(8) . . ?
C1S O1S C3S 110.3(7) . . ?
O1S C1S C2S 109.4(8) . . ?
O1S C1S H1SA 109.8 . . ?
C2S C1S H1SA 109.8 . . ?
O1S C1S H1SB 109.8 . . ?
C2S C1S H1SB 109.8 . . ?
H1SA C1S H1SB 108.2 . . ?
C1S C2S H2SA 109.5 . . ?
C1S C2S H2SB 109.5 . . ?
H2SA C2S H2SB 109.5 . . ?
C1S C2S H2SC 109.5 . . ?
H2SA C2S H2SC 109.5 . . ?
H2SB C2S H2SC 109.5 . . ?
C4S C3S O1S 103.6(7) . . ?
C4S C3S H3SA 111.0 . . ?
O1S C3S H3SA 111.0 . . ?
C4S C3S H3SB 111.0 . . ?
O1S C3S H3SB 111.0 . . ?
H3SA C3S H3SB 109.0 . . ?
C3S C4S H4SA 109.5 . . ?
C3S C4S H4SB 109.5 . . ?
H4SA C4S H4SB 109.5 . . ?
C3S C4S H4SC 109.5 . . ?
H4SA C4S H4SC 109.5 . . ?
H4SB C4S H4SC 109.5 . . ?
F3 C41 F2 105.3(7) . . ?
F3 C41 F1 110.8(5) . . ?
F2 C41 F1 105.0(7) . . ?
F3 C41 S1 113.1(7) . . ?
F2 C41 S1 114.2(5) . . ?
F1 C41 S1 108.2(5) . . ?
O1 S1 O2 118.6(3) . . ?
O1 S1 O3 112.0(5) . . ?
O2 S1 O3 110.7(4) . . ?
O1 S1 C41 103.1(4) . . ?
O2 S1 C41 103.5(3) . . ?
O3 S1 C41 107.7(4) . . ?

loop_
_geom_bond_atom_site_label_1
_geom_bond_atom_site_label_2
_geom_bond_distance
_geom_bond_site_symmetry_2
_geom_bond_publ_flag
Cu1 N1 1.959(4) . ?
Cu1 N4 1.993(4) . ?
Cu1 N3 2.073(4) . ?
Cu1 N2 2.205(4) . ?
N1 C1 1.281(6) . ?
N1 C2 1.486(6) . ?
C1 C38 1.467(6) . ?
C1 H1A 0.9300 . ?
Cu2 N8 2.002(4) . ?
Cu2 N5 2.002(4) . ?
Cu2 N7 2.031(4) . ?
Cu2 N6 2.221(4) . ?
N2 C5 1.485(6) . ?
N2 C11 1.488(7) . ?
N2 C4 1.493(7) . ?
C2 C3 1.540(8) . ?
C2 H2A 0.9700 . ?
C2 H2B 0.9700 . ?
N3 C6 1.332(6) . ?
N3 C7 1.353(6) . ?
C3 C4 1.518(8) . ?
C3 H3A 0.9700 . ?
C3 H3B 0.9700 . ?
N4 C14 1.273(6) . ?
N4 C13 1.491(6) . ?
C4 H4A 0.9700 . ?
C4 H4B 0.9700 . ?
N5 C21 1.277(6) . ?
N5 C22 1.484(6) . ?
C5 C6 1.523(8) . ?
C5 H5A 0.9700 . ?
C5 H5B 0.9700 . ?
C6 C10 1.389(7) . ?
N6 C25 1.463(7) . ?
N6 C24 1.479(7) . ?
N6 C31 1.496(6) . ?
N7 C27 1.330(7) . ?
N7 C26 1.365(6) . ?
C7 C8 1.380(8) . ?
C7 H7A 0.9300 . ?
N8 C34 1.270(6) . ?
N8 C33 1.477(6) . ?
C8 C9 1.371(11) . ?
C8 H8A 0.9300 . ?
C9 C10 1.359(11) . ?
C9 H9A 0.9300 . ?
C10 H10A 0.9300 . ?
C11 C12 1.530(7) . ?
C11 H11A 0.9700 . ?
C11 H11B 0.9700 . ?
C12 C13 1.534(7) . ?
C12 H12A 0.9700 . ?
C12 H12B 0.9700 . ?
C13 H13A 0.9700 . ?
C13 H13B 0.9700 . ?
C14 C15 1.479(6) . ?
C14 H14A 0.9300 . ?
C15 C16 1.396(7) . ?
C15 C20 1.398(6) . ?
C16 C17 1.394(6) . ?
C16 H16A 0.9300 . ?
C17 C18 1.407(6) . ?
C17 H17A 0.9300 . ?
C18 C19 1.392(7) . ?
C18 C21 1.463(6) . ?
C19 C20 1.380(6) . ?
C19 H19A 0.9300 . ?
C20 H20A 0.9300 . ?
C21 H21A 0.9300 . ?
C22 C23 1.531(8) . ?
C22 H22A 0.9700 . ?
C22 H22B 0.9700 . ?
C23 C24 1.528(7) . ?
C23 H23A 0.9700 . ?
C23 H23B 0.9700 . ?
C24 H24A 0.9700 . ?
C24 H24B 0.9700 . ?
C25 C26 1.499(9) . ?
C25 H25A 0.9700 . ?
C25 H25B 0.9700 . ?
C26 C30 1.391(8) . ?
C27 C28 1.384(7) . ?
C27 H27A 0.9300 . ?
C28 C29 1.421(8) . ?
C28 H28A 0.9300 . ?
C29 C30 1.350(9) . ?
C29 H29A 0.9300 . ?
C30 H30A 0.9300 . ?
C31 C32 1.533(7) . ?
C31 H31A 0.9700 . ?
C31 H31B 0.9700 . ?
C32 C33 1.537(6) . ?
C32 H32A 0.9700 . ?
C32 H32B 0.9700 . ?
C33 H33A 0.9700 . ?
C33 H33B 0.9700 . ?
C34 C35 1.485(6) . ?
C34 H34A 0.9300 . ?
C35 C36 1.385(8) . ?
C35 C40 1.403(6) . ?
C36 C37 1.391(7) . ?
C36 H36A 0.9300 . ?
C37 C38 1.404(6) . ?
C37 H37A 0.9300 . ?
C38 C39 1.400(7) . ?
C39 C40 1.395(6) . ?
C39 H39A 0.9300 . ?
C40 H40A 0.9300 . ?
S2 O6 1.392(7) . ?
S2 O5 1.426(7) . ?
S2 O4 1.438(5) . ?
S2 C42 1.806(11) . ?
F4 C42 1.137(11) . ?
F5 C42 1.310(9) . ?
F6 C42 1.609(18) . ?
O1S C1S 1.419(12) . ?
O1S C3S 1.572(12) . ?
C1S C2S 1.445(14) . ?
C1S H1SA 0.9700 . ?
C1S H1SB 0.9700 . ?
C2S H2SA 0.9600 . ?
C2S H2SB 0.9600 . ?
C2S H2SC 0.9600 . ?
C3S C4S 1.570(14) . ?
C3S H3SA 0.9700 . ?
C3S H3SB 0.9700 . ?
C4S H4SA 0.9600 . ?
C4S H4SB 0.9600 . ?
C4S H4SC 0.9600 . ?
F1 C41 1.431(10) . ?
F2 C41 1.295(8) . ?
F3 C41 1.277(11) . ?
C41 S1 1.774(6) . ?
S1 O1 1.394(5) . ?
S1 O2 1.413(5) . ?
S1 O3 1.433(6) . ?

loop_
_geom_torsion_atom_site_label_1
_geom_torsion_atom_site_label_2
_geom_torsion_atom_site_label_3
_geom_torsion_atom_site_label_4
_geom_torsion
_geom_torsion_site_symmetry_1
_geom_torsion_site_symmetry_2
_geom_torsion_site_symmetry_3
_geom_torsion_site_symmetry_4
_geom_torsion_publ_flag
N4 Cu1 N1 C1 -102.2(4) . . . . ?
N3 Cu1 N1 C1 56.8(5) . . . . ?
N2 Cu1 N1 C1 141.6(4) . . . . ?
N4 Cu1 N1 C2 79.8(3) . . . . ?
N3 Cu1 N1 C2 -121.2(3) . . . . ?
N2 Cu1 N1 C2 -36.5(3) . . . . ?
C2 N1 C1 C38 179.6(4) . . . . ?
Cu1 N1 C1 C38 1.7(7) . . . . ?
N1 Cu1 N2 C5 -92.4(3) . . . . ?
N4 Cu1 N2 C5 130.8(3) . . . . ?
N3 Cu1 N2 C5 32.3(3) . . . . ?
N1 Cu1 N2 C11 150.7(3) . . . . ?
N4 Cu1 N2 C11 14.0(3) . . . . ?
N3 Cu1 N2 C11 -84.5(3) . . . . ?
N1 Cu1 N2 C4 25.1(4) . . . . ?
N4 Cu1 N2 C4 -111.6(3) . . . . ?
N3 Cu1 N2 C4 149.9(4) . . . . ?
C1 N1 C2 C3 -113.9(5) . . . . ?
Cu1 N1 C2 C3 64.6(5) . . . . ?
N1 Cu1 N3 C6 80.4(4) . . . . ?
N4 Cu1 N3 C6 -115.3(3) . . . . ?
N2 Cu1 N3 C6 -14.5(3) . . . . ?
N1 Cu1 N3 C7 -109.2(4) . . . . ?
N4 Cu1 N3 C7 55.0(4) . . . . ?
N2 Cu1 N3 C7 155.9(4) . . . . ?
N1 C2 C3 C4 -82.2(5) . . . . ?
N1 Cu1 N4 C14 61.3(4) . . . . ?
N3 Cu1 N4 C14 -101.5(4) . . . . ?
N2 Cu1 N4 C14 176.5(4) . . . . ?
N1 Cu1 N4 C13 -133.0(3) . . . . ?
N3 Cu1 N4 C13 64.3(3) . . . . ?
N2 Cu1 N4 C13 -17.8(3) . . . . ?
C5 N2 C4 C3 73.7(6) . . . . ?
C11 N2 C4 C3 -165.8(4) . . . . ?
Cu1 N2 C4 C3 -39.0(6) . . . . ?
C2 C3 C4 N2 66.6(6) . . . . ?
N8 Cu2 N5 C21 -104.4(4) . . . . ?
N7 Cu2 N5 C21 67.0(5) . . . . ?
N6 Cu2 N5 C21 153.2(4) . . . . ?
N8 Cu2 N5 C22 67.6(3) . . . . ?
N7 Cu2 N5 C22 -121.0(3) . . . . ?
N6 Cu2 N5 C22 -34.8(3) . . . . ?
C11 N2 C5 C6 73.5(5) . . . . ?
C4 N2 C5 C6 -165.7(4) . . . . ?
Cu1 N2 C5 C6 -45.1(5) . . . . ?
C7 N3 C6 C10 1.0(7) . . . . ?
Cu1 N3 C6 C10 172.3(4) . . . . ?
C7 N3 C6 C5 -179.3(4) . . . . ?
Cu1 N3 C6 C5 -8.0(5) . . . . ?
N2 C5 C6 N3 38.8(6) . . . . ?
N2 C5 C6 C10 -141.5(5) . . . . ?
N8 Cu2 N6 C25 149.4(3) . . . . ?
N5 Cu2 N6 C25 -95.7(3) . . . . ?
N7 Cu2 N6 C25 30.3(3) . . . . ?
N8 Cu2 N6 C24 -92.0(4) . . . . ?
N5 Cu2 N6 C24 22.8(4) . . . . ?
N7 Cu2 N6 C24 148.9(4) . . . . ?
N8 Cu2 N6 C31 34.6(4) . . . . ?
N5 Cu2 N6 C31 149.5(4) . . . . ?
N7 Cu2 N6 C31 -84.4(4) . . . . ?
N8 Cu2 N7 C27 66.5(4) . . . . ?
N5 Cu2 N7 C27 -104.4(4) . . . . ?
N6 Cu2 N7 C27 161.4(4) . . . . ?
N8 Cu2 N7 C26 -108.8(3) . . . . ?
N5 Cu2 N7 C26 80.3(3) . . . . ?
N6 Cu2 N7 C26 -13.9(3) . . . . ?
C6 N3 C7 C8 -0.6(7) . . . . ?
Cu1 N3 C7 C8 -170.6(4) . . . . ?
N5 Cu2 N8 C34 30.6(4) . . . . ?
N7 Cu2 N8 C34 -141.4(4) . . . . ?
N6 Cu2 N8 C34 132.9(4) . . . . ?
N5 Cu2 N8 C33 -134.8(4) . . . . ?
N7 Cu2 N8 C33 53.2(4) . . . . ?
N6 Cu2 N8 C33 -32.5(4) . . . . ?
N3 C7 C8 C9 -0.6(9) . . . . ?
C7 C8 C9 C10 1.5(10) . . . . ?
C8 C9 C10 C6 -1.1(10) . . . . ?
N3 C6 C10 C9 -0.2(9) . . . . ?
C5 C6 C10 C9 -179.9(6) . . . . ?
C5 N2 C11 C12 -151.2(4) . . . . ?
C4 N2 C11 C12 88.3(5) . . . . ?
Cu1 N2 C11 C12 -39.5(5) . . . . ?
N2 C11 C12 C13 77.1(6) . . . . ?
C14 N4 C13 C12 -146.3(4) . . . . ?
Cu1 N4 C13 C12 46.7(5) . . . . ?
C11 C12 C13 N4 -80.4(5) . . . . ?
C13 N4 C14 C15 -179.7(4) . . . . ?
Cu1 N4 C14 C15 -14.0(6) . . . . ?
N4 C14 C15 C16 -54.3(6) . . . . ?
N4 C14 C15 C20 124.1(5) . . . . ?
C20 C15 C16 C17 -2.5(6) . . . . ?
C14 C15 C16 C17 175.9(4) . . . . ?
C15 C16 C17 C18 -1.7(6) . . . . ?
C16 C17 C18 C19 4.2(6) . . . . ?
C16 C17 C18 C21 -172.6(4) . . . . ?
C17 C18 C19 C20 -2.5(6) . . . . ?
C21 C18 C19 C20 174.1(4) . . . . ?
C18 C19 C20 C15 -1.7(6) . . . . ?
C16 C15 C20 C19 4.2(6) . . . . ?
C14 C15 C20 C19 -174.1(4) . . . . ?
C22 N5 C21 C18 -176.6(4) . . . . ?
Cu2 N5 C21 C18 -4.8(7) . . . . ?
C19 C18 C21 N5 -13.2(7) . . . . ?
C17 C18 C21 N5 163.4(4) . . . . ?
C21 N5 C22 C23 -121.0(4) . . . . ?
Cu2 N5 C22 C23 65.4(4) . . . . ?
N5 C22 C23 C24 -83.7(6) . . . . ?
C25 N6 C24 C23 77.5(5) . . . . ?
C31 N6 C24 C23 -161.7(4) . . . . ?
Cu2 N6 C24 C23 -35.7(6) . . . . ?
C22 C23 C24 N6 63.9(7) . . . . ?
C24 N6 C25 C26 -165.9(4) . . . . ?
C31 N6 C25 C26 72.6(5) . . . . ?
Cu2 N6 C25 C26 -41.9(4) . . . . ?
C27 N7 C26 C30 -0.1(7) . . . . ?
Cu2 N7 C26 C30 175.7(4) . . . . ?
C27 N7 C26 C25 177.4(4) . . . . ?
Cu2 N7 C26 C25 -6.8(5) . . . . ?
N6 C25 C26 N7 36.7(6) . . . . ?
N6 C25 C26 C30 -145.8(4) . . . . ?
C26 N7 C27 C28 -1.1(7) . . . . ?
Cu2 N7 C27 C28 -176.1(3) . . . . ?
N7 C27 C28 C29 1.1(7) . . . . ?
C27 C28 C29 C30 0.1(8) . . . . ?
C28 C29 C30 C26 -1.3(8) . . . . ?
N7 C26 C30 C29 1.3(7) . . . . ?
C25 C26 C30 C29 -176.1(5) . . . . ?
C25 N6 C31 C32 -164.6(4) . . . . ?
C24 N6 C31 C32 74.4(5) . . . . ?
Cu2 N6 C31 C32 -56.0(5) . . . . ?
N6 C31 C32 C33 76.4(6) . . . . ?
C34 N8 C33 C32 -116.9(5) . . . . ?
Cu2 N8 C33 C32 49.9(6) . . . . ?
C31 C32 C33 N8 -69.6(6) . . . . ?
C33 N8 C34 C35 -176.5(5) . . . . ?
Cu2 N8 C34 C35 17.8(7) . . . . ?
N8 C34 C35 C36 -126.4(5) . . . . ?
N8 C34 C35 C40 57.7(6) . . . . ?
C40 C35 C36 C37 -1.8(6) . . . . ?
C34 C35 C36 C37 -177.7(4) . . . . ?
C35 C36 C37 C38 3.2(7) . . . . ?
C36 C37 C38 C39 -2.5(6) . . . . ?
C36 C37 C38 C1 178.9(4) . . . . ?
N1 C1 C38 C39 6.3(7) . . . . ?
N1 C1 C38 C37 -175.1(4) . . . . ?
C37 C38 C39 C40 0.3(6) . . . . ?
C1 C38 C39 C40 178.8(4) . . . . ?
C38 C39 C40 C35 1.1(6) . . . . ?
C36 C35 C40 C39 -0.3(6) . . . . ?
C34 C35 C40 C39 175.6(4) . . . . ?
O6 S2 C42 F4 -149.1(15) . . . . ?
O5 S2 C42 F4 92.6(15) . . . . ?
O4 S2 C42 F4 -24.8(16) . . . . ?
O6 S2 C42 F5 60.0(13) . . . . ?
O5 S2 C42 F5 -58.2(12) . . . . ?
O4 S2 C42 F5 -175.6(10) . . . . ?
O6 S2 C42 F6 -44.2(7) . . . . ?
O5 S2 C42 F6 -162.5(6) . . . . ?
O4 S2 C42 F6 80.1(6) . . . . ?
C3S O1S C1S C2S -174.8(8) . . . . ?
C1S O1S C3S C4S 172.2(7) . . . . ?
F3 C41 S1 O1 51.0(6) . . . . ?
F2 C41 S1 O1 171.5(7) . . . . ?
F1 C41 S1 O1 -72.0(6) . . . . ?
F3 C41 S1 O2 -73.1(6) . . . . ?
F2 C41 S1 O2 47.3(9) . . . . ?
F1 C41 S1 O2 163.8(5) . . . . ?
F3 C41 S1 O3 169.6(6) . . . . ?
F2 C41 S1 O3 -70.0(9) . . . . ?
F1 C41 S1 O3 46.5(7) . . . . ?
